data_4518761
loop_
_publ_author_name
'Ma, Yun-Xiang'
'Gao, Bin'
'Li, Yongxin'
'Wei, Wei'
'Zhao, Yanli'
'Ma, Jian-Fang'

_publ_section_title
;
 Macrocycle-Based Metal-Organic Frameworks with NO<sub>2</sub>-Driven
 On/Off Switch of Conductivity.
;
_journal_issue 23
_journal_name_full 'ACS applied materials &amp; interfaces'
_journal_page_first 27066
_journal_page_last 27073
_journal_paper_doi 10.1021/acsami.1c05481
_journal_volume 13
_journal_year 2021
_chemical_formula_sum 'C78 H82 Co2 N14 O58'
_chemical_formula_weight 1845.30
_space_group_crystal_system monoclinic
_space_group_IT_number 11
_space_group_name_Hall '-P 2yb'
_space_group_name_H-M_alt 'P 1 21/m 1'
_atom_sites_solution_hydrogens mixed
_atom_sites_solution_primary dual
_audit_creation_method 'APEX3 v2018.7-2'
_cell_angle_alpha 90
_cell_angle_beta 93.982(2)
_cell_angle_gamma 90
_cell_formula_units_Z 2
_cell_length_a 12.5759(6)
_cell_length_b 15.8171(7)
_cell_length_c 21.3319(10)
_cell_measurement_reflns_used 9955
_cell_measurement_temperature 100.(2)
_cell_measurement_theta_max 31.25
_cell_measurement_theta_min 2.42
_cell_volume 4233.0(3)
_computing_cell_refinement 'SAINT V8.40A (Bruker AXS Inc., 2019)'
_computing_data_collection 'APEX3 (Bruker AXS Inc., 2019)'
_computing_data_reduction 'SAINT V8.40A (Bruker AXS Inc., 2019)'
_computing_molecular_graphics 'XP (Bruker AXS Inc., 2019)'
_computing_publication_material 'APEX3 (Bruker AXS Inc., 2019)'
_computing_structure_refinement 'SHELXL-2018/3 (Sheldrick, 2018)'
_computing_structure_solution 'SHELXT 2014/5 (Sheldrick, 2014)'
_diffrn_ambient_temperature 100.(2)
_diffrn_detector_area_resol_mean 7.4074
_diffrn_measured_fraction_theta_full 0.988
_diffrn_measured_fraction_theta_max 0.988
_diffrn_measurement_device_type 'Photon II CPADs detector'
_diffrn_measurement_method 'phi and omega scans'
_diffrn_radiation_monochromator 'Multilayer Mirror'
_diffrn_radiation_type MoK\a
_diffrn_radiation_wavelength 0.71073
_diffrn_reflns_av_R_equivalents 0.1013
_diffrn_reflns_av_unetI/netI 0.0692
_diffrn_reflns_limit_h_max 17
_diffrn_reflns_limit_h_min -19
_diffrn_reflns_limit_k_max 24
_diffrn_reflns_limit_k_min -24
_diffrn_reflns_limit_l_max 32
_diffrn_reflns_limit_l_min -33
_diffrn_reflns_number 168858
_diffrn_reflns_theta_full 33.78
_diffrn_reflns_theta_max 33.78
_diffrn_reflns_theta_min 2.31
_diffrn_source 'Incoatec microfocus source'
_diffrn_source_type 'Bruker D8 Quest'
_exptl_absorpt_coefficient_mu 0.490
_exptl_absorpt_correction_T_max 0.94
_exptl_absorpt_correction_T_min 0.89
_exptl_absorpt_correction_type multi-scan
_exptl_absorpt_process_details
; 
SADABS-2016/2 - Bruker AXS area detector scaling and absorption correction 
;
_exptl_crystal_colour yellow
_exptl_crystal_density_diffrn 1.448
_exptl_crystal_density_method 'not measured'
_exptl_crystal_description plate
_exptl_crystal_F_000 1912
_exptl_crystal_size_max 0.240
_exptl_crystal_size_mid 0.200
_exptl_crystal_size_min 0.140
_refine_diff_density_max 1.830
_refine_diff_density_min -1.078
_refine_ls_extinction_method none
_refine_ls_goodness_of_fit_ref 1.023
_refine_ls_hydrogen_treatment constr
_refine_ls_matrix_type full
_refine_ls_number_parameters 756
_refine_ls_number_reflns 17295
_refine_ls_number_restraints 917
_refine_ls_restrained_S_all 1.028
_refine_ls_R_factor_all 0.1403
_refine_ls_R_factor_gt 0.0761
_refine_ls_shift/su_max 0.002
_refine_ls_shift/su_mean 0.000
_refine_ls_structure_factor_coef Fsqd
_refine_ls_weighting_details 'w=1/[\s^2^(Fo^2^)+(0.1287P)^2^+4.8079P] where P=(Fo^2^+2Fc^2^)/3'
_refine_ls_weighting_scheme calc
_refine_ls_wR_factor_gt 0.2045
_refine_ls_wR_factor_ref 0.2510
_reflns_number_gt 10311
_reflns_number_total 17295
_reflns_threshold_expression 'I > 2\s(I)'
_cod_data_source_file am1c05481_si_003.cif
_cod_data_source_block A-NO2
_cod_depositor_comments
;
The following automatic conversions were performed:

data item '_exptl_absorpt_correction_type' value 'Multi-Scan' was
changed to 'multi-scan' in accordance with the
/home/data/users/saulius/crontab/automatic-downloads/rss-feeds/ACS/lib/dictionaries/cif_core.dic
dictionary named 'cif_core.dic' version 2.4.2 last updated on
2011-04-26.

Automatic conversion script
Id: cif_fix_values 7556 2019-12-06 15:28:31Z antanas 

 Adding full bibliography for 4518759--4518761.cif.
;
_cod_database_code 4518761

loop_
_space_group_symop_operation_xyz
'x, y, z'
'-x, y+1/2, -z'
'-x, -y, -z'
'x, -y-1/2, z'

loop_
_atom_site_type_symbol
_atom_site_label
_atom_site_fract_x
_atom_site_fract_y
_atom_site_fract_z
_atom_site_U_iso_or_equiv
_atom_site_adp_type
_atom_site_calc_flag
_atom_site_refinement_flags_adp
_atom_site_refinement_flags_occupancy
_atom_site_refinement_flags_posn
_atom_site_occupancy
_atom_site_disorder_assembly
_atom_site_disorder_group
C C1 0.1892(2) -0.13143(17) 0.93613(13) 0.0295(5) Uani d . . . 1.0 . .
C C2 0.2416(2) -0.06772(18) 0.89643(13) 0.0316(6) Uani d . . . 1.0 . .
C C3 0.1850(2) -0.03029(19) 0.84512(14) 0.0353(6) Uani d . . . 1.0 . .
H H3 0.112173 -0.044173 0.835412 0.042 Uiso calc U . R 1.0 . .
C C4 0.2363(2) 0.0278(2) 0.80818(15) 0.0365(6) Uani d . . . 1.0 . .
C C5 0.3417(3) 0.0489(2) 0.82265(15) 0.0381(7) Uani d . . . 1.0 . .
H H5 0.375908 0.088556 0.797345 0.046 Uiso calc U . R 1.0 . .
C C6 0.3979(2) 0.0124(2) 0.87397(16) 0.0381(7) Uani d . . . 1.0 . .
C C7 0.3477(2) -0.0466(2) 0.91133(15) 0.0374(7) Uani d . . . 1.0 . .
H H7 0.385918 -0.071798 0.946494 0.045 Uiso calc U . R 1.0 . .
C C8 0.5112(3) 0.0359(3) 0.89093(18) 0.0479(9) Uani d . . . 1.0 . .
C C9 0.0837(2) 0.0441(2) 0.73440(14) 0.0336(6) Uani d . . . 1.0 . .
H H9A 0.030329 0.070822 0.760075 0.04 Uiso calc U . R 1.0 . .
H H9B 0.074712 -0.018028 0.735853 0.04 Uiso calc U . R 1.0 . .
C C10 0.0719(2) 0.07562(17) 0.66781(13) 0.0288(5) Uani d . . . 1.0 . .
C C11 0.0036(2) 0.14271(17) 0.64974(12) 0.0272(5) Uani d . . . 1.0 . .
C C12 -0.0033(2) 0.17324(16) 0.58820(12) 0.0244(5) Uani d . . . 1.0 . .
C C13 0.0604(2) 0.13594(16) 0.54525(12) 0.0251(5) Uani d . . . 1.0 . .
H H13 0.058149 0.157619 0.50365 0.03 Uiso calc U . R 1.0 . .
C C14 0.1274(2) 0.06811(16) 0.56088(13) 0.0263(5) Uani d . . . 1.0 . .
C C15 0.1320(2) 0.04001(16) 0.62277(13) 0.0287(5) Uani d . . . 1.0 . .
C C16 0.3052(2) -0.01901(19) 0.65116(15) 0.0354(6) Uani d . . . 1.0 . .
H H16A 0.319029 0.040064 0.664747 0.043 Uiso calc U . R 1.0 . .
H H16B 0.332519 -0.05667 0.685685 0.043 Uiso calc U . R 1.0 . .
C C17 0.3831(2) 0.03449(16) 0.56100(13) 0.0269(5) Uani d . . . 1.0 . .
C C18 0.4850(2) 0.06943(16) 0.56814(12) 0.0259(5) Uani d . . . 1.0 . .
C C19 0.50717(19) 0.14035(17) 0.53176(12) 0.0249(5) Uani d . . . 1.0 . .
C C20 0.4326(2) 0.17275(16) 0.48690(11) 0.0239(4) Uani d . . . 1.0 . .
C C21 0.3320(2) 0.13474(16) 0.48091(12) 0.0245(5) Uani d . . . 1.0 . .
H H21 0.279907 0.156628 0.450827 0.029 Uiso calc U . R 1.0 . .
C C22 0.3055(2) 0.06608(16) 0.51736(12) 0.0267(5) Uani d . . . 1.0 . .
C C23 0.1944(2) 0.02649(17) 0.51243(13) 0.0292(5) Uani d . . . 1.0 . .
H H23 0.203283 -0.034179 0.524914 0.035 Uiso calc U . R 1.0 . .
C C24 0.1394(2) 0.0274(2) 0.44631(14) 0.0344(6) Uani d . . . 1.0 . .
H H24A 0.14068 0.084896 0.429268 0.052 Uiso calc U . R 1.0 . .
H H24B 0.065366 0.008727 0.448014 0.052 Uiso calc U . R 1.0 . .
H H24C 0.176915 -0.010858 0.419213 0.052 Uiso calc U . R 1.0 . .
C C25 -0.0721(3) 0.25 0.57171(17) 0.0262(7) Uani d T P S 1.0 . .
H H25 -0.131485 0.249998 0.600563 0.031 Uiso calc U P R 1.0 . .
C C26 -0.1229(3) 0.25 0.50460(18) 0.0299(7) Uani d T P S 1.0 . .
H H26A -0.16588 0.198728 0.497595 0.045 Uiso calc U P R 0.5 . .
H H26B -0.168648 0.299877 0.49823 0.045 Uiso calc U P R 0.5 . .
H H26C -0.066915 0.251395 0.474896 0.045 Uiso calc U P R 1.0 . .
C C27 -0.0388(13) 0.25 0.7277(5) 0.029(3) Uani d T P DS 0.585(9) A 1
H H27A 0.038165 0.250001 0.741078 0.034 Uiso calc U P R 0.585(9) A 1
H H27B -0.078759 0.249999 0.76614 0.034 Uiso calc U P R 0.585(9) A 1
C C27A -0.0191(18) 0.25 0.7208(8) 0.035(5) Uani d T P DS 0.415(9) A 2
H H27C 0.058753 0.250001 0.716436 0.042 Uiso calc U P R 0.415(9) A 2
H H27D -0.030681 0.249999 0.766206 0.042 Uiso calc U P R 0.415(9) A 2
C C28 0.4607(3) 0.25 0.44942(16) 0.0263(7) Uani d T P S 1.0 . .
H H28 0.539902 0.25 0.447341 0.032 Uiso calc U P R 1.0 . .
C C29 0.4116(4) 0.25 0.38124(18) 0.0356(9) Uani d T P S 1.0 . .
H H29A 0.433028 0.301514 0.359911 0.053 Uiso calc U P R 0.5 . .
H H29B 0.43684 0.200391 0.359089 0.053 Uiso calc U P R 0.5 . .
H H29C 0.333734 0.248095 0.381325 0.053 Uiso calc U P R 1.0 . .
C C30 0.6182(3) 0.25 0.57595(17) 0.0279(7) Uani d T P S 1.0 . .
H H30A 0.688112 0.25 0.600306 0.033 Uiso calc U P R 1.0 . .
H H30B 0.562101 0.249999 0.606315 0.033 Uiso calc U P R 1.0 . .
C C31 0.5717(2) 0.02814(18) 0.60902(13) 0.0296(5) Uani d . . . 1.0 . .
H H31A 0.552074 -0.031312 0.617026 0.036 Uiso calc U . R 1.0 . .
H H31B 0.638604 0.028069 0.587146 0.036 Uiso calc U . R 1.0 . .
C C32 0.6723(2) 0.04312(17) 0.70600(13) 0.0287(5) Uani d . . . 1.0 . .
C C33 0.7302(2) -0.02978(16) 0.69500(13) 0.0297(5) Uani d . . . 1.0 . .
H H33 0.711405 -0.063924 0.659299 0.036 Uiso calc U . R 1.0 . .
C C34 0.8159(2) -0.05250(16) 0.73671(13) 0.0299(5) Uani d . . . 1.0 . .
C C35 0.8430(2) -0.00397(17) 0.78936(14) 0.0304(5) Uani d . . . 1.0 . .
H H35 0.901445 -0.019811 0.817521 0.036 Uiso calc U . R 1.0 . .
C C36 0.7839(2) 0.06844(17) 0.80086(14) 0.0300(5) Uani d . . . 1.0 . .
C C37 0.6991(2) 0.09214(17) 0.75939(14) 0.0304(5) Uani d . . . 1.0 . .
H H37 0.659357 0.141615 0.767257 0.037 Uiso calc U . R 1.0 . .
C C38 0.8133(2) 0.12114(18) 0.85753(15) 0.0334(6) Uani d . . . 1.0 . .
C C39 0.8810(3) -0.12941(17) 0.72442(14) 0.0368(7) Uani d . . . 1.0 . .
C C43 0.2679(6) 0.25 0.7529(4) 0.0472(17) Uani d TU P DS 0.585(9) A 1
H H43 0.195019 0.25 0.737766 0.057 Uiso calc U P R 0.585(9) A 1
C C44 0.4548(6) 0.25 0.7341(8) 0.038(2) Uani d TU P DS 0.585(9) A 1
H H44A 0.499745 0.25 0.698358 0.057 Uiso calc U P R 0.585(9) A 1
H H44B 0.470007 0.300589 0.759712 0.057 Uiso calc U P R 0.292(4) A 1
H H44C 0.470007 0.199411 0.759712 0.057 Uiso calc U P R 0.292(4) A 1
C C45 0.3100(7) 0.25 0.6439(4) 0.0420(18) Uani d TU P DS 0.585(9) A 1
H H45A 0.37354 0.25 0.619831 0.063 Uiso calc U P R 0.585(9) A 1
H H45B 0.267389 0.199411 0.63348 0.063 Uiso calc U P R 0.292(4) A 1
H H45C 0.267389 0.300589 0.63348 0.063 Uiso calc U P R 0.292(4) A 1
N N2 0.3422(5) 0.25 0.7110(3) 0.0355(14) Uani d TU P DS 0.585(9) A 1
O O19 0.2887(7) 0.25 0.8091(3) 0.057(2) Uani d TU P DS 0.585(9) A 1
C C43A 0.3105(12) 0.25 0.7924(7) 0.048(2) Uani d TU P DS 0.415(9) A 2
H H43A 0.358028 0.25 0.829068 0.057 Uiso calc U P R 0.415(9) A 2
C C44A 0.2880(11) 0.25 0.6788(7) 0.049(3) Uani d TU P DS 0.415(9) A 2
H H44D 0.33373 0.25 0.643428 0.073 Uiso calc U P R 0.415(9) A 2
H H44E 0.242907 0.199411 0.676698 0.073 Uiso calc U P R 0.208(4) A 2
H H44F 0.242908 0.300589 0.676698 0.073 Uiso calc U P R 0.208(4) A 2
C C45A 0.4672(12) 0.25 0.7281(13) 0.046(4) Uani d TU P DS 0.415(9) A 2
H H45D 0.475954 0.25 0.682758 0.068 Uiso calc U P R 0.415(9) A 2
H H45E 0.500886 0.300589 0.747072 0.068 Uiso calc U P R 0.208(4) A 2
H H45F 0.500885 0.199411 0.747072 0.068 Uiso calc U P R 0.208(4) A 2
N N2A 0.3553(9) 0.25 0.7387(6) 0.0413(19) Uani d TU P DS 0.415(9) A 2
O O19A 0.2152(10) 0.25 0.8015(6) 0.072(3) Uani d TU P DS 0.415(9) A 2
C C40 0.4725(7) -0.2751(6) 1.0222(5) 0.080(2) Uani d U P D 0.5 B -1
H H40 0.44689 -0.328819 1.00814 0.096 Uiso calc U P R 0.5 B -1
C C41 0.6119(13) -0.1716(9) 1.0307(8) 0.129(5) Uani d U P D 0.5 B -1
H H41A 0.571445 -0.149797 1.064882 0.194 Uiso calc U P R 0.5 B -1
H H41B 0.601166 -0.13454 0.994025 0.194 Uiso calc U P R 0.5 B -1
H H41C 0.687879 -0.173355 1.044469 0.194 Uiso calc U P R 0.5 B -1
C C42 0.6462(12) -0.3234(10) 0.9918(9) 0.126(5) Uani d U P D 0.5 B -1
H H42A 0.717539 -0.299685 0.988414 0.189 Uiso calc U P R 0.5 B -1
H H42B 0.65019 -0.370418 1.021831 0.189 Uiso calc U P R 0.5 B -1
H H42C 0.618239 -0.343967 0.950593 0.189 Uiso calc U P R 0.5 B -1
N N1 0.5748(5) -0.2574(8) 1.0139(4) 0.087(2) Uani d U P D 0.5 B -1
O O6 0.4109(3) -0.2302(3) 1.0454(2) 0.0437(14) Uani d U P D 0.5 B -1
N N3 0.5243(13) 0.8066(14) 0.8171(13) 0.049(4) Uani d U P D 0.144(4) C -1
O O32 0.4902(17) 0.7270(13) 0.8379(12) 0.087(6) Uani d U P D 0.144(4) C -1
O O33 0.6350(13) 0.8219(15) 0.8282(11) 0.069(5) Uani d U P D 0.144(4) C -1
N N10 0.4781(7) 0.8424(6) 0.7714(4) 0.056(2) Uani d U P D 0.356(4) C -2
O O20 0.3773(5) 0.8210(4) 0.7510(3) 0.0428(17) Uani d U P D 0.356(4) C -2
O O31 0.5496(9) 0.7809(8) 0.7914(7) 0.101(4) Uani d U P D 0.356(4) C -2
Co Co1 0.24788(4) -0.25 1.04573(2) 0.02616(13) Uani d T P DS 1.0 . .
Co Co2 0.00377(4) -0.25 0.95237(2) 0.02444(12) Uani d T P DS 1.0 . .
N N4 0.1587(5) 0.7831(4) 0.7343(3) 0.0442(13) Uani d . P D 0.5 D -1
O O21 0.1823(7) 0.7146(5) 0.7773(5) 0.095(3) Uani d . P D 0.5 D -1
O O22 0.1565(8) 0.7566(11) 0.6699(3) 0.123(4) Uani d . P D 0.5 D -1
O O1 0.2540(4) -0.1757(4) 0.9703(3) 0.0285(15) Uani d . P D 0.467(14) B 1
O O2 0.0901(5) -0.1425(4) 0.9298(4) 0.0286(13) Uani d . P D 0.467(14) B 1
O O1A 0.2290(5) -0.1387(4) 0.9908(3) 0.040(2) Uani d . P D 0.533(14) B 2
O O2A 0.1077(5) -0.1684(5) 0.9119(4) 0.0401(16) Uani d . P D 0.533(14) B 2
O O3 -0.0769(3) -0.25 0.86301(16) 0.0431(7) Uani d T P S 1.0 B .
H H1O -0.036214 -0.25 0.832506 0.065 Uiso d U P R 1.0 . .
H H2O -0.097349 -0.194121 0.856451 0.065 Uiso d U P R 0.5 E -1
O O4 -0.1081(10) -0.1691(10) 0.9868(3) 0.064(3) Uani d . P D 0.67(4) B 1
H H3O -0.091589 -0.159097 1.025232 0.096 Uiso d U P R 0.67(4) B 1
H H4O -0.132948 -0.137033 0.95788 0.096 Uiso d U P R 0.67(4) B 1
O O4A -0.0833(17) -0.1429(14) 0.970(2) 0.080(7) Uani d . P D 0.33(4) B 2
H H5O -0.05377 -0.117632 1.001465 0.12 Uiso d U P R 0.33(4) B 2
H H6O -0.148168 -0.15052 0.958756 0.12 Uiso d U P R 0.33(4) B 2
O O5 0.0779(2) -0.25 1.04478(12) 0.0237(5) Uani d T P S 1.0 B .
O O7 0.54018(19) 0.10429(17) 0.86227(12) 0.0462(6) Uani d . . . 1.0 . .
H H7A 0.603635 0.115998 0.873944 0.069 Uiso calc U . R 1.0 . .
O O8 0.5695(2) -0.0046(3) 0.92690(18) 0.0834(13) Uani d . . . 1.0 . .
O O9 0.19016(19) 0.06792(16) 0.75685(11) 0.0429(6) Uani d . . . 1.0 . .
O O10 0.19360(17) -0.03110(13) 0.64059(11) 0.0351(5) Uani d . . . 1.0 . .
O O11 0.36127(17) -0.03557(12) 0.59740(11) 0.0350(4) Uani d . . . 1.0 . .
O O12 -0.06356(17) 0.17505(14) 0.69322(9) 0.0329(4) Uani d . . D 1.0 . .
O O13 0.60896(14) 0.17498(13) 0.53962(9) 0.0279(4) Uani d . . . 1.0 . .
O O14 0.58825(16) 0.07211(13) 0.66747(9) 0.0312(4) Uani d . . . 1.0 . .
O O15 0.8510(3) -0.17252(14) 0.67545(11) 0.0589(8) Uani d . . . 1.0 . .
O O16 0.9581(2) -0.14723(14) 0.76096(11) 0.0459(6) Uani d . . . 1.0 . .
H H16 1.007984 -0.16545 0.740469 0.069 Uiso d U . R 1.0 . .
O O17 0.90961(18) 0.12405(17) 0.87735(14) 0.0541(8) Uani d . . . 1.0 . .
O O18 0.73849(15) 0.15988(12) 0.88224(10) 0.0297(4) Uani d . . . 1.0 . .
O O23 -0.2069(4) -0.0285(3) 0.9434(2) 0.0411(10) Uani d . P . 0.5 . .
H H7O -0.274746 -0.037917 0.926916 0.062 Uiso d U P R 0.5 . .
H H8O -0.198596 0.023449 0.960914 0.062 Uiso d U P R 0.5 . .
O O24 -0.0092(15) 0.0068(11) 0.9816(9) 0.109(7) Uani d . P . 0.5 F -1
H H9O -0.025066 0.058426 0.987661 0.164 Uiso d U P R 0.5 F -1
H H10O 0.046147 -0.021946 0.984751 0.164 Uiso d U P R 0.5 F -1
O O25 -0.1236(10) -0.147(2) 1.1077(7) 0.049(6) Uani d . P . 0.21(2) G -1
H H11O -0.179056 -0.127524 1.087255 0.074 Uiso d U P R 0.21(2) G -1
H H12O -0.059111 -0.147434 1.097564 0.074 Uiso d U P R 0.21(2) G -1
O O26 -0.1238(9) -0.209(3) 1.1126(6) 0.079(10) Uani d . P . 0.29(2) G -2
H H13O -0.059515 -0.21345 1.104719 0.118 Uiso d U P R 0.29(2) G -2
H H14O -0.182403 -0.217156 1.092148 0.118 Uiso d U P R 0.29(2) G -2

loop_
_atom_site_aniso_label
_atom_site_aniso_U_11
_atom_site_aniso_U_22
_atom_site_aniso_U_33
_atom_site_aniso_U_12
_atom_site_aniso_U_13
_atom_site_aniso_U_23
C1 0.0333(13) 0.0285(12) 0.0261(12) -0.0037(10) -0.0023(10) 0.0051(9)
C2 0.0314(13) 0.0327(13) 0.0298(13) -0.0068(10) -0.0041(10) 0.0080(10)
C3 0.0329(14) 0.0356(14) 0.0361(14) -0.0111(11) -0.0072(11) 0.0126(11)
C4 0.0315(14) 0.0400(15) 0.0364(14) -0.0086(12) -0.0090(11) 0.0154(12)
C5 0.0342(14) 0.0425(15) 0.0363(14) -0.0144(12) -0.0061(11) 0.0161(12)
C6 0.0281(13) 0.0438(16) 0.0413(16) -0.0113(12) -0.0060(11) 0.0119(13)
C7 0.0316(14) 0.0438(16) 0.0356(14) -0.0085(12) -0.0068(11) 0.0139(12)
C8 0.0322(15) 0.060(2) 0.0497(19) -0.0144(14) -0.0089(13) 0.0194(16)
C9 0.0283(13) 0.0395(14) 0.0317(13) -0.0094(11) -0.0069(10) 0.0121(11)
C10 0.0278(12) 0.0290(12) 0.0288(12) -0.0089(9) -0.0035(9) 0.0067(9)
C11 0.0254(12) 0.0313(12) 0.0246(11) -0.0051(9) 0.0000(9) 0.0026(9)
C12 0.0230(11) 0.0251(11) 0.0243(11) -0.0049(8) -0.0038(8) 0.0006(8)
C13 0.0249(11) 0.0261(11) 0.0236(11) -0.0045(9) -0.0030(9) 0.0004(9)
C14 0.0238(11) 0.0242(11) 0.0302(12) -0.0041(9) -0.0028(9) -0.0007(9)
C15 0.0272(12) 0.0225(11) 0.0354(13) -0.0049(9) -0.0046(10) 0.0065(9)
C16 0.0339(14) 0.0311(13) 0.0406(15) 0.0007(11) -0.0029(11) 0.0128(11)
C17 0.0286(12) 0.0214(10) 0.0302(12) 0.0056(9) -0.0006(9) -0.0026(9)
C18 0.0255(11) 0.0255(11) 0.0264(11) 0.0077(9) -0.0005(9) -0.0047(9)
C19 0.0188(10) 0.0319(12) 0.0239(11) 0.0041(9) 0.0004(8) -0.0058(9)
C20 0.0220(11) 0.0298(11) 0.0200(10) 0.0030(9) 0.0014(8) -0.0044(8)
C21 0.0243(11) 0.0263(11) 0.0224(11) 0.0028(9) -0.0010(8) -0.0056(8)
C22 0.0272(12) 0.0244(11) 0.0280(12) 0.0011(9) -0.0015(9) -0.0064(9)
C23 0.0299(13) 0.0236(11) 0.0333(13) -0.0029(9) -0.0027(10) -0.0046(9)
C24 0.0316(14) 0.0361(14) 0.0348(14) -0.0073(11) -0.0028(11) -0.0109(11)
C25 0.0236(16) 0.0295(16) 0.0253(16) 0 -0.0003(12) 0
C26 0.0251(17) 0.0369(19) 0.0265(17) 0 -0.0068(13) 0
C27 0.031(5) 0.041(4) 0.015(4) 0 0.007(4) 0
C27A 0.048(11) 0.039(6) 0.021(6) 0 0.020(6) 0
C28 0.0213(15) 0.0385(18) 0.0191(14) 0 0.0014(12) 0
C29 0.035(2) 0.051(2) 0.0204(16) 0 -0.0010(14) 0
C30 0.0239(16) 0.0374(18) 0.0219(16) 0 -0.0020(12) 0
C31 0.0289(13) 0.0301(12) 0.0292(12) 0.0086(10) -0.0031(10) -0.0039(10)
C32 0.0276(12) 0.0254(11) 0.0327(13) 0.0031(9) -0.0009(10) -0.0026(9)
C33 0.0371(14) 0.0220(11) 0.0294(12) 0.0036(10) -0.0019(10) -0.0020(9)
C34 0.0373(14) 0.0204(10) 0.0314(13) 0.0048(10) -0.0012(10) 0.0007(9)
C35 0.0310(13) 0.0248(11) 0.0345(13) 0.0023(10) -0.0034(10) -0.0016(10)
C36 0.0266(12) 0.0257(11) 0.0370(14) -0.0003(9) -0.0035(10) -0.0066(10)
C37 0.0262(12) 0.0255(11) 0.0391(14) 0.0044(9) -0.0013(10) -0.0074(10)
C38 0.0263(12) 0.0282(12) 0.0443(16) 0.0023(10) -0.0068(11) -0.0105(11)
C39 0.0566(19) 0.0207(11) 0.0317(14) 0.0092(11) -0.0081(12) 0.0012(10)
C43 0.038(3) 0.046(3) 0.060(4) 0 0.019(3) 0
C44 0.027(4) 0.039(4) 0.050(6) 0 0.013(4) 0
C45 0.038(4) 0.037(4) 0.051(4) 0 -0.003(3) 0
N2 0.026(3) 0.032(3) 0.049(4) 0 0.009(3) 0
O19 0.063(5) 0.053(4) 0.060(4) 0 0.032(3) 0
C43A 0.041(4) 0.047(4) 0.057(5) 0 0.018(4) 0
C44A 0.047(6) 0.045(5) 0.055(6) 0 0.008(5) 0
C45A 0.032(5) 0.060(8) 0.047(7) 0 0.020(5) 0
N2A 0.036(4) 0.037(3) 0.053(4) 0 0.015(3) 0
O19A 0.049(5) 0.089(7) 0.080(7) 0 0.023(5) 0
C40 0.062(4) 0.081(5) 0.099(5) -0.007(3) 0.023(4) -0.028(4)
C41 0.127(9) 0.121(8) 0.150(10) -0.051(7) 0.087(8) -0.044(8)
C42 0.099(8) 0.120(9) 0.161(11) 0.006(7) 0.027(8) -0.001(9)
N1 0.064(3) 0.092(5) 0.109(4) -0.012(5) 0.038(3) -0.006(6)
O6 0.0243(17) 0.058(4) 0.049(2) -0.0107(16) 0.0066(15) -0.019(2)
N3 0.035(6) 0.059(6) 0.054(6) -0.010(5) 0.002(5) 0.012(6)
O32 0.068(9) 0.091(10) 0.097(10) -0.025(7) -0.041(8) 0.066(8)
O33 0.040(7) 0.085(10) 0.079(9) -0.015(7) -0.023(7) 0.044(8)
N10 0.054(4) 0.069(5) 0.046(4) -0.018(3) 0.006(3) 0.014(4)
O20 0.036(3) 0.052(4) 0.039(3) -0.006(3) -0.009(2) 0.018(3)
O31 0.067(5) 0.122(8) 0.110(7) -0.017(5) -0.013(5) 0.043(6)
Co1 0.0185(2) 0.0406(3) 0.0189(2) 0 -0.00210(16) 0
Co2 0.0207(2) 0.0272(2) 0.0249(2) 0 -0.00199(17) 0
N4 0.050(3) 0.044(3) 0.038(3) 0.007(2) -0.007(3) -0.006(2)
O21 0.075(5) 0.065(4) 0.142(8) -0.004(3) 0.003(5) 0.036(5)
O22 0.183(9) 0.118(8) 0.070(4) -0.061(10) 0.021(5) -0.058(6)
O1 0.026(2) 0.034(3) 0.025(2) 0.0010(18) 0.0012(16) 0.005(2)
O2 0.028(2) 0.031(3) 0.027(3) -0.005(2) -0.0007(19) 0.006(2)
O1A 0.047(3) 0.045(3) 0.028(2) -0.020(3) -0.009(2) 0.012(2)
O2A 0.041(3) 0.042(3) 0.036(3) -0.018(3) -0.008(2) 0.014(3)
O3 0.0319(16) 0.060(2) 0.0354(16) 0 -0.0083(12) 0
O4 0.057(4) 0.094(6) 0.042(3) 0.049(4) 0.001(2) 0.002(3)
O4A 0.057(8) 0.050(9) 0.129(17) 0.025(6) -0.021(7) -0.031(9)
O5 0.0212(11) 0.0255(11) 0.0237(11) 0 -0.0027(9) 0
O7 0.0312(11) 0.0570(15) 0.0490(14) -0.0181(10) -0.0082(10) 0.0142(11)
O8 0.0380(14) 0.108(3) 0.100(3) -0.0251(16) -0.0260(15) 0.064(2)
O9 0.0376(12) 0.0491(13) 0.0399(12) -0.0193(10) -0.0136(9) 0.0234(10)
O10 0.0314(10) 0.0259(9) 0.0472(12) -0.0020(8) -0.0031(9) 0.0118(8)
O11 0.0348(11) 0.0235(9) 0.0462(12) 0.0047(8) -0.0015(9) 0.0040(8)
O12 0.0331(10) 0.0396(11) 0.0267(9) -0.0043(8) 0.0063(8) 0.0024(8)
O13 0.0192(8) 0.0376(10) 0.0268(9) 0.0033(7) 0.0010(6) -0.0024(7)
O14 0.0306(10) 0.0308(9) 0.0312(10) 0.0093(8) -0.0049(7) -0.0077(7)
O15 0.112(2) 0.0275(11) 0.0339(12) 0.0298(13) -0.0189(13) -0.0060(9)
O16 0.0604(15) 0.0334(11) 0.0425(12) 0.0219(11) -0.0061(11) -0.0009(9)
O17 0.0250(10) 0.0588(15) 0.0762(18) 0.0093(10) -0.0125(11) -0.0414(14)
O18 0.0232(9) 0.0301(9) 0.0351(10) -0.0006(7) -0.0039(7) -0.0072(8)
O23 0.035(2) 0.035(2) 0.051(3) 0.0042(18) -0.0095(19) -0.0011(19)
O24 0.072(7) 0.049(6) 0.20(2) 0.014(4) -0.022(10) -0.049(11)
O25 0.028(6) 0.084(17) 0.036(6) 0.011(7) 0.006(4) 0.000(7)
O26 0.035(5) 0.15(3) 0.054(6) 0.014(7) 0.004(4) 0.016(7)

loop_
_atom_type_symbol
_atom_type_description
_atom_type_scat_dispersion_real
_atom_type_scat_dispersion_imag
_atom_type_scat_source
C C 0.0033 0.0016 'International Tables Vol C Tables 4.2.6.8 and 6.1.1.4'
H H 0.0000 0.0000 'International Tables Vol C Tables 4.2.6.8 and 6.1.1.4'
Co Co 0.3494 0.9721 'International Tables Vol C Tables 4.2.6.8 and 6.1.1.4'
N N 0.0061 0.0033 'International Tables Vol C Tables 4.2.6.8 and 6.1.1.4'
O O 0.0106 0.0060 'International Tables Vol C Tables 4.2.6.8 and 6.1.1.4'

loop_
_geom_angle_atom_site_label_1
_geom_angle_atom_site_label_2
_geom_angle_atom_site_label_3
_geom_angle_site_symmetry_1
_geom_angle_site_symmetry_3
_geom_angle
_geom_angle_publ_flag
O1A C1 O2A . . 127.3(4) ?
O2 C1 O1 . . 125.4(4) ?
O1A C1 C2 . . 115.4(3) ?
O2 C1 C2 . . 120.3(3) ?
O2A C1 C2 . . 117.3(3) ?
O1 C1 C2 . . 114.0(3) ?
C7 C2 C3 . . 120.5(3) ?
C7 C2 C1 . . 119.0(2) ?
C3 C2 C1 . . 120.5(3) ?
C2 C3 C4 . . 119.4(3) ?
C2 C3 H3 . . 120.3 ?
C4 C3 H3 . . 120.3 ?
O9 C4 C5 . . 114.6(3) ?
O9 C4 C3 . . 124.9(3) ?
C5 C4 C3 . . 120.4(3) ?
C4 C5 C6 . . 120.3(3) ?
C4 C5 H5 . . 119.9 ?
C6 C5 H5 . . 119.9 ?
C5 C6 C7 . . 120.0(3) ?
C5 C6 C8 . . 120.9(3) ?
C7 C6 C8 . . 119.1(3) ?
C2 C7 C6 . . 119.5(3) ?
C2 C7 H7 . . 120.3 ?
C6 C7 H7 . . 120.3 ?
O8 C8 O7 . . 124.1(3) ?
O8 C8 C6 . . 123.3(3) ?
O7 C8 C6 . . 112.6(3) ?
O9 C9 C10 . . 104.9(2) ?
O9 C9 H9A . . 110.8 ?
C10 C9 H9A . . 110.8 ?
O9 C9 H9B . . 110.8 ?
C10 C9 H9B . . 110.8 ?
H9A C9 H9B . . 108.9 ?
C15 C10 C11 . . 118.1(2) ?
C15 C10 C9 . . 119.9(3) ?
C11 C10 C9 . . 122.0(3) ?
O12 C11 C12 . . 119.8(2) ?
O12 C11 C10 . . 118.8(2) ?
C12 C11 C10 . . 121.2(3) ?
C13 C12 C11 . . 118.2(2) ?
C13 C12 C25 . . 122.2(2) ?
C11 C12 C25 . . 119.5(3) ?
C12 C13 C14 . . 122.5(2) ?
C12 C13 H13 . . 118.8 ?
C14 C13 H13 . . 118.8 ?
C13 C14 C15 . . 117.3(3) ?
C13 C14 C23 . . 121.6(2) ?
C15 C14 C23 . . 121.1(2) ?
C10 C15 C14 . . 122.7(2) ?
C10 C15 O10 . . 117.2(2) ?
C14 C15 O10 . . 120.0(3) ?
O11 C16 O10 . . 113.0(3) ?
O11 C16 H16A . . 109.0 ?
O10 C16 H16A . . 109.0 ?
O11 C16 H16B . . 109.0 ?
O10 C16 H16B . . 109.0 ?
H16A C16 H16B . . 107.8 ?
O11 C17 C18 . . 118.1(2) ?
O11 C17 C22 . . 120.1(2) ?
C18 C17 C22 . . 121.8(3) ?
C17 C18 C19 . . 118.3(2) ?
C17 C18 C31 . . 121.1(2) ?
C19 C18 C31 . . 120.4(2) ?
C20 C19 O13 . . 120.6(2) ?
C20 C19 C18 . . 121.6(2) ?
O13 C19 C18 . . 117.7(2) ?
C19 C20 C21 . . 117.9(2) ?
C19 C20 C28 . . 119.3(3) ?
C21 C20 C28 . . 122.8(2) ?
C22 C21 C20 . . 122.4(2) ?
C22 C21 H21 . . 118.8 ?
C20 C21 H21 . . 118.8 ?
C21 C22 C17 . . 118.0(2) ?
C21 C22 C23 . . 122.4(2) ?
C17 C22 C23 . . 119.6(2) ?
C24 C23 C14 . . 112.7(2) ?
C24 C23 C22 . . 114.4(2) ?
C14 C23 C22 . . 108.8(2) ?
C24 C23 H23 . . 106.9 ?
C14 C23 H23 . . 106.9 ?
C22 C23 H23 . . 106.9 ?
C23 C24 H24A . . 109.5 ?
C23 C24 H24B . . 109.5 ?
H24A C24 H24B . . 109.5 ?
C23 C24 H24C . . 109.5 ?
H24A C24 H24C . . 109.5 ?
H24B C24 H24C . . 109.5 ?
C12 C25 C12 4_565 . 106.2(3) ?
C12 C25 C26 4_565 . 114.3(2) ?
C12 C25 C26 . . 114.3(2) ?
C12 C25 H25 4_565 . 107.2 ?
C12 C25 H25 . . 107.2 ?
C26 C25 H25 . . 107.2 ?
C25 C26 H26A . . 109.5 ?
C25 C26 H26B . . 109.5 ?
H26A C26 H26B . . 109.5 ?
C25 C26 H26C . . 109.5 ?
H26A C26 H26C . . 109.5 ?
H26B C26 H26C . . 109.5 ?
O12 C27 O12 . 4_565 113.4(6) ?
O12 C27 H27A . . 108.9 ?
O12 C27 H27A 4_565 . 108.9 ?
O12 C27 H27B . . 108.9 ?
O12 C27 H27B 4_565 . 108.9 ?
H27A C27 H27B . . 107.7 ?
O12 C27A O12 . 4_565 113.2(9) ?
O12 C27A H27C . . 108.9 ?
O12 C27A H27C 4_565 . 108.9 ?
O12 C27A H27D . . 108.9 ?
O12 C27A H27D 4_565 . 108.9 ?
H27C C27A H27D . . 107.8 ?
C20 C28 C20 . 4_565 107.5(3) ?
C20 C28 C29 . . 113.9(2) ?
C20 C28 C29 4_565 . 113.9(2) ?
C20 C28 H28 . . 107.1 ?
C20 C28 H28 4_565 . 107.1 ?
C29 C28 H28 . . 107.1 ?
C28 C29 H29A . . 109.5 ?
C28 C29 H29B . . 109.5 ?
H29A C29 H29B . . 109.5 ?
C28 C29 H29C . . 109.5 ?
H29A C29 H29C . . 109.5 ?
H29B C29 H29C . . 109.5 ?
O13 C30 O13 . 4_565 113.7(3) ?
O13 C30 H30A . . 108.8 ?
O13 C30 H30A 4_565 . 108.8 ?
O13 C30 H30B . . 108.8 ?
O13 C30 H30B 4_565 . 108.8 ?
H30A C30 H30B . . 107.7 ?
O14 C31 C18 . . 110.6(2) ?
O14 C31 H31A . . 109.5 ?
C18 C31 H31A . . 109.5 ?
O14 C31 H31B . . 109.5 ?
C18 C31 H31B . . 109.5 ?
H31A C31 H31B . . 108.1 ?
O14 C32 C33 . . 124.5(2) ?
O14 C32 C37 . . 115.7(2) ?
C33 C32 C37 . . 119.8(3) ?
C32 C33 C34 . . 119.7(3) ?
C32 C33 H33 . . 120.2 ?
C34 C33 H33 . . 120.2 ?
C35 C34 C33 . . 120.7(2) ?
C35 C34 C39 . . 119.1(3) ?
C33 C34 C39 . . 120.3(2) ?
C34 C35 C36 . . 119.6(3) ?
C34 C35 H35 . . 120.2 ?
C36 C35 H35 . . 120.2 ?
C37 C36 C35 . . 120.3(3) ?
C37 C36 C38 . . 120.1(2) ?
C35 C36 C38 . . 119.7(2) ?
C36 C37 C32 . . 120.0(2) ?
C36 C37 H37 . . 120.0 ?
C32 C37 H37 . . 120.0 ?
O17 C38 O18 . . 124.6(3) ?
O17 C38 C36 . . 118.1(3) ?
O18 C38 C36 . . 117.2(2) ?
O16 C39 O15 . . 124.6(3) ?
O16 C39 C34 . . 119.3(3) ?
O15 C39 C34 . . 116.1(3) ?
O19 C43 N2 . . 123.3(7) ?
O19 C43 H43 . . 118.4 ?
N2 C43 H43 . . 118.4 ?
N2 C44 H44A . . 109.5 ?
N2 C44 H44B . . 109.5 ?
H44A C44 H44B . . 109.5 ?
N2 C44 H44C . . 109.5 ?
H44A C44 H44C . . 109.5 ?
H44B C44 H44C . . 109.5 ?
N2 C44 H45E . 4_565 127.7(10) ?
H44A C44 H45E . 4_565 82.1 ?
H44B C44 H45E . 4_565 114.0 ?
H44C C44 H45E . 4_565 28.2 ?
N2 C44 H45F . 4_565 127.7(10) ?
H44A C44 H45F . 4_565 82.1 ?
H44B C44 H45F . 4_565 28.2 ?
H44C C44 H45F . 4_565 114.0 ?
N2 C45 H45A . . 109.5 ?
N2 C45 H45B . . 109.5 ?
H45A C45 H45B . . 109.5 ?
N2 C45 H45C . . 109.5 ?
H45A C45 H45C . . 109.5 ?
H45B C45 H45C . . 109.5 ?
N2 C45 H44E . 4_565 69.1(6) ?
H45A C45 H44E . 4_565 144.2 ?
H45B C45 H44E . 4_565 104.1 ?
H45C C45 H44E . 4_565 45.7 ?
N2 C45 H44F . 4_565 69.1(6) ?
H45A C45 H44F . 4_565 144.2 ?
H45B C45 H44F . 4_565 45.7 ?
H45C C45 H44F . 4_565 104.1 ?
C43 N2 C45 . . 119.7(6) ?
C43 N2 C44 . . 118.6(6) ?
C45 N2 C44 . . 121.7(8) ?
O19A C43A N2A . . 128.4(16) ?
O19A C43A H43A . . 115.8 ?
N2A C43A H43A . . 115.8 ?
N2A C44A H44D . . 109.5 ?
N2A C44A H44E . . 109.5 ?
H44D C44A H44E . . 109.5 ?
N2A C44A H44F . . 109.5 ?
H44D C44A H44F . . 109.5 ?
H44E C44A H44F . . 109.5 ?
H45B C44A H45C 4_565 4_565 78.3 ?
N2A C45A H45D . . 109.5 ?
N2A C45A H45E . . 109.5 ?
H45D C45A H45E . . 109.5 ?
N2A C45A H45F . . 109.5 ?
H45D C45A H45F . . 109.5 ?
H45E C45A H45F . . 109.5 ?
H44B C45A H44C 4_565 4_565 99.8 ?
C43A N2A C45A . . 128.4(16) ?
C43A N2A C44A . . 119.9(12) ?
C45A N2A C44A . . 111.7(14) ?
O6 C40 N1 . . 126.2(8) ?
O6 C40 H40 . . 116.9 ?
N1 C40 H40 . . 116.9 ?
N1 C41 H41A . . 109.5 ?
N1 C41 H41B . . 109.5 ?
H41A C41 H41B . . 109.5 ?
N1 C41 H41C . . 109.5 ?
H41A C41 H41C . . 109.5 ?
H41B C41 H41C . . 109.5 ?
N1 C42 H42A . . 109.5 ?
N1 C42 H42B . . 109.5 ?
H42A C42 H42B . . 109.5 ?
N1 C42 H42C . . 109.5 ?
H42A C42 H42C . . 109.5 ?
H42B C42 H42C . . 109.5 ?
C40 N1 C41 . . 116.9(8) ?
C40 N1 C42 . . 120.3(10) ?
C41 N1 C42 . . 122.7(9) ?
C40 O6 Co1 . . 125.8(5) ?
O32 N3 O33 . . 114.6(13) ?
O20 N10 O31 . . 120.1(8) ?
O1 Co1 O1 . 4 72.0(5) ?
O1 Co1 O6 . . 79.37(19) ?
O1 Co1 O6 4 . 89.61(19) ?
O1 Co1 O18 . 3_657 100.7(2) ?
O1 Co1 O18 4 3_657 170.2(2) ?
O6 Co1 O18 . 3_657 82.46(13) ?
O1 Co1 O18 . 2_647 170.2(2) ?
O1 Co1 O18 4 2_647 100.7(2) ?
O6 Co1 O18 . 2_647 94.28(15) ?
O18 Co1 O18 3_657 2_647 85.79(12) ?
O18 Co1 O1A 3_657 . 80.8(2) ?
O18 Co1 O1A 2_647 . 166.3(2) ?
O1 Co1 O1A . 4 93.0(4) ?
O1 Co1 O1A 4 4 22.39(16) ?
O6 Co1 O1A . 4 101.3(2) ?
O18 Co1 O1A 3_657 4 166.3(2) ?
O18 Co1 O1A 2_647 4 80.8(2) ?
O1 Co1 O5 . . 94.98(15) ?
O1 Co1 O5 4 . 94.98(15) ?
O6 Co1 O5 . . 171.28(13) ?
O18 Co1 O5 3_657 . 92.17(7) ?
O18 Co1 O5 2_647 . 92.17(7) ?
O1A Co1 O5 . . 85.47(18) ?
O1A Co1 O5 4 . 85.47(18) ?
O4A Co2 O2A . . 85.5(13) ?
O4A Co2 O2A 4 . 161.1(15) ?
O4 Co2 O4 . 4 76.2(10) ?
O4 Co2 O2 . . 87.5(6) ?
O4 Co2 O2 4 . 163.6(6) ?
O4 Co2 O2 . 4 163.6(6) ?
O4 Co2 O2 4 4 87.5(6) ?
O2 Co2 O2 . 4 108.8(5) ?
O4A Co2 O3 . . 86.3(10) ?
O4A Co2 O3 4 . 86.3(10) ?
O2A Co2 O3 . . 84.3(2) ?
O2A Co2 O3 4 . 84.3(2) ?
O4 Co2 O3 . . 91.4(2) ?
O4 Co2 O3 4 . 91.4(2) ?
O2 Co2 O3 . . 91.0(2) ?
O2 Co2 O3 4 . 91.0(2) ?
O4A Co2 O5 . . 92.1(10) ?
O4A Co2 O5 4 . 92.1(10) ?
O2A Co2 O5 . . 97.9(2) ?
O2A Co2 O5 4 . 97.9(2) ?
O4 Co2 O5 . . 86.3(2) ?
O4 Co2 O5 4 . 86.3(2) ?
O2 Co2 O5 . . 90.7(2) ?
O2 Co2 O5 4 . 90.7(2) ?
O3 Co2 O5 . . 177.14(12) ?
O22 N4 O21 . . 112.3(8) ?
C1 O1 Co1 . . 136.8(4) ?
C1 O2 Co2 . . 128.0(4) ?
C1 O1A Co1 . . 128.2(5) ?
C1 O2A Co2 . . 129.7(4) ?
Co2 O3 H1O . . 114.5 ?
Co2 O3 H2O . . 104.4 ?
H1O O3 H2O . . 93.4 ?
Co2 O4 H3O . . 109.4 ?
Co2 O4 H4O . . 109.7 ?
H3O O4 H4O . . 130.7 ?
Co2 O4A H5O . . 108.8 ?
Co2 O4A H6O . . 110.2 ?
H5O O4A H6O . . 131.0 ?
Co2 O5 Co1 . . 112.57(12) ?
C8 O7 H7A . . 109.5 ?
C4 O9 C9 . . 118.7(2) ?
C15 O10 C16 . . 117.2(2) ?
C17 O11 C16 . . 115.8(2) ?
C11 O12 C27 . . 122.1(8) ?
C11 O12 C27A . . 110.0(11) ?
C19 O13 C30 . . 115.8(2) ?
C32 O14 C31 . . 114.8(2) ?
C39 O16 H16 . . 109.4 ?
C38 O18 Co1 . 3_657 127.51(17) ?
H7O O23 H8O . . 112.6 ?
H9O O24 H10O . . 135.7 ?
H11O O25 H12O . . 128.6 ?
H13O O26 H14O . . 134.8 ?

loop_
_geom_bond_atom_site_label_1
_geom_bond_atom_site_label_2
_geom_bond_site_symmetry_2
_geom_bond_distance
_geom_bond_publ_flag
C1 O1A . 1.242(5) ?
C1 O2 . 1.257(7) ?
C1 O2A . 1.259(6) ?
C1 O1 . 1.266(5) ?
C1 C2 . 1.498(4) ?
C2 C7 . 1.390(4) ?
C2 C3 . 1.396(4) ?
C3 C4 . 1.397(4) ?
C3 H3 . 0.95 ?
C4 O9 . 1.360(3) ?
C4 C5 . 1.381(4) ?
C5 C6 . 1.387(4) ?
C5 H5 . 0.95 ?
C6 C7 . 1.405(4) ?
C6 C8 . 1.493(4) ?
C7 H7 . 0.95 ?
C8 O8 . 1.208(4) ?
C8 O7 . 1.307(4) ?
C9 O9 . 1.440(3) ?
C9 C10 . 1.503(4) ?
C9 H9A . 0.99 ?
C9 H9B . 0.99 ?
C10 C15 . 1.383(4) ?
C10 C11 . 1.402(4) ?
C11 O12 . 1.395(3) ?
C11 C12 . 1.396(4) ?
C12 C13 . 1.390(4) ?
C12 C25 . 1.518(3) ?
C13 C14 . 1.390(4) ?
C13 H13 . 0.95 ?
C14 C15 . 1.390(4) ?
C14 C23 . 1.527(4) ?
C15 O10 . 1.403(3) ?
C16 O11 . 1.412(4) ?
C16 O10 . 1.419(4) ?
C16 H16A . 0.99 ?
C16 H16B . 0.99 ?
C17 O11 . 1.392(3) ?
C17 C18 . 1.393(4) ?
C17 C22 . 1.394(4) ?
C18 C19 . 1.403(4) ?
C18 C31 . 1.498(4) ?
C19 C20 . 1.391(3) ?
C19 O13 . 1.392(3) ?
C20 C21 . 1.398(4) ?
C20 C28 . 1.515(3) ?
C21 C22 . 1.390(4) ?
C21 H21 . 0.95 ?
C22 C23 . 1.528(4) ?
C23 C24 . 1.527(4) ?
C23 H23 . 1.0 ?
C24 H24A . 0.98 ?
C24 H24B . 0.98 ?
C24 H24C . 0.98 ?
C25 C26 . 1.527(5) ?
C25 H25 . 1.0 ?
C26 H26A . 0.98 ?
C26 H26B . 0.98 ?
C26 H26C . 0.98 ?
C27 O12 . 1.419(5) ?
C27 O12 4_565 1.419(5) ?
C27 H27A . 0.99 ?
C27 H27B . 0.99 ?
C27A O12 . 1.420(8) ?
C27A O12 4_565 1.420(8) ?
C27A H27C . 0.99 ?
C27A H27D . 0.99 ?
C28 C29 . 1.540(5) ?
C28 H28 . 1.0 ?
C29 H29A . 0.98 ?
C29 H29B . 0.98 ?
C29 H29C . 0.98 ?
C30 O13 . 1.418(3) ?
C30 O13 4_565 1.418(3) ?
C30 H30A . 0.99 ?
C30 H30B . 0.99 ?
C31 O14 . 1.430(3) ?
C31 H31A . 0.99 ?
C31 H31B . 0.99 ?
C32 O14 . 1.372(3) ?
C32 C33 . 1.392(4) ?
C32 C37 . 1.399(4) ?
C33 C34 . 1.397(4) ?
C33 H33 . 0.95 ?
C34 C35 . 1.383(4) ?
C34 C39 . 1.499(4) ?
C35 C36 . 1.396(4) ?
C35 H35 . 0.95 ?
C36 C37 . 1.389(4) ?
C36 C38 . 1.493(4) ?
C37 H37 . 0.95 ?
C38 O17 . 1.256(4) ?
C38 O18 . 1.267(3) ?
C39 O16 . 1.234(4) ?
C39 O15 . 1.282(4) ?
C43 O19 . 1.209(9) ?
C43 N2 . 1.338(8) ?
C43 H43 . 0.95 ?
C44 N2 . 1.467(8) ?
C44 H44A . 0.98 ?
C44 H44B . 0.98 ?
C44 H44C . 0.98 ?
C44 H45E 4_565 1.015(16) ?
C44 H45F 4_565 1.015(16) ?
C45 N2 . 1.459(7) ?
C45 H45A . 0.98 ?
C45 H45B . 0.98 ?
C45 H45C . 0.98 ?
C45 H44E 4_565 1.386(13) ?
C45 H44F 4_565 1.386(13) ?
C43A O19A . 1.227(14) ?
C43A N2A . 1.311(14) ?
C43A H43A . 0.95 ?
C44A N2A . 1.483(15) ?
C44A H44D . 0.98 ?
C44A H44E . 0.98 ?
C44A H44F . 0.98 ?
C45A N2A . 1.441(15) ?
C45A H45D . 0.98 ?
C45A H45E . 0.98 ?
C45A H45F . 0.98 ?
C40 O6 . 1.184(8) ?
C40 N1 . 1.341(9) ?
C40 H40 . 0.95 ?
C41 N1 . 1.471(9) ?
C41 H41A . 0.98 ?
C41 H41B . 0.98 ?
C41 H41C . 0.98 ?
C42 N1 . 1.476(9) ?
C42 H42A . 0.98 ?
C42 H42B . 0.98 ?
C42 H42C . 0.98 ?
O6 Co1 . 2.074(4) ?
N3 O32 . 1.413(11) ?
N3 O33 . 1.416(11) ?
N10 O20 . 1.354(8) ?
N10 O31 . 1.372(10) ?
Co1 O1 . 1.999(4) ?
Co1 O1 4 1.999(4) ?
Co1 O18 3_657 2.0941(19) ?
Co1 O18 2_647 2.0941(19) ?
Co1 O1A . 2.119(4) ?
Co1 O1A 4 2.119(4) ?
Co1 O5 . 2.136(3) ?
Co2 O4A . 2.066(7) ?
Co2 O4A 4 2.066(8) ?
Co2 O2A . 2.068(4) ?
Co2 O2A 4 2.068(4) ?
Co2 O4 . 2.074(4) ?
Co2 O4 4 2.074(4) ?
Co2 O2 . 2.091(5) ?
Co2 O2 4 2.091(5) ?
Co2 O3 . 2.096(3) ?
Co2 O5 . 2.122(3) ?
N4 O22 . 1.434(7) ?
N4 O21 . 1.437(7) ?
O3 H1O . 0.8554 ?
O3 H2O . 0.9283 ?
O4 H3O . 0.8456 ?
O4 H4O . 0.8424 ?
O4A H5O . 0.8457 ?
O4A H6O . 0.8426 ?
O7 H7A . 0.84 ?
O16 H16 . 0.8399 ?
O23 H7O . 0.9127 ?
O23 H8O . 0.9058 ?
O24 H9O . 0.8529 ?
O24 H10O . 0.8299 ?
O25 H11O . 0.8565 ?
O25 H12O . 0.8543 ?
O26 H13O . 0.8401 ?
O26 H14O . 0.84 ?
